data_7118650
loop_
_publ_author_name
'Bushuyev, Oleksandr S.'
'Tomberg, Anna'
'Vinden, Joanna R.'
'Moitessier, Nicolas'
'Barrett, Christopher J.'
'Fri\<s\<ci\'c, Tomislav'

_publ_section_title
;
 Azo&#x22EF;phenyl stacking: a persistent self-assembly motif guides the
 assembly of fluorinated cis-azobenzenes into photo-mechanical needle crystals
;
_journal_coden_ASTM CHCOFS
_journal_issue 10
_journal_name_full
;
 Chemical Communications (Cambridge, United Kingdom)
;
_journal_page_first 2103
_journal_page_last 2106
_journal_paper_doi 10.1039/c5cc08590j
_journal_volume 52
_journal_year 2016
_chemical_formula_sum 'C12 H2 Br2 F6 N2'
_chemical_formula_weight 447.96
_space_group_crystal_system monoclinic
_space_group_IT_number 14
_space_group_name_Hall '-P 2ybc'
_space_group_name_H-M_alt 'P 1 21/c 1'
_symmetry_space_group_name_Hall '-P 2ybc'
_symmetry_space_group_name_H-M 'P 1 21/c 1'
_atom_sites_solution_hydrogens geom
_audit_creation_method SHELXL-2014/6
_audit_update_record
;
2015-10-13 deposited with the CCDC.
2015-12-04 downloaded from the CCDC.
;
_cell_angle_alpha 90
_cell_angle_beta 101.917(2)
_cell_angle_gamma 90
_cell_formula_units_Z 2
_cell_length_a 10.630(2)
_cell_length_b 4.7239(9)
_cell_length_c 12.695(2)
_cell_measurement_temperature 100(2)
_cell_volume 623.74(19)
_computing_structure_refinement 'SHELXL-2014/6 (Sheldrick, 2014)'
_diffrn_ambient_temperature 100(2)
_diffrn_measured_fraction_theta_full 0.999
_diffrn_measured_fraction_theta_max 0.977
_diffrn_measurement_device_type 'Bruker D8'
_diffrn_radiation_type MoK\a
_diffrn_radiation_wavelength 0.71073
_diffrn_reflns_av_R_equivalents 0.0216
_diffrn_reflns_av_unetI/netI 0.0177
_diffrn_reflns_Laue_measured_fraction_full 0.999
_diffrn_reflns_Laue_measured_fraction_max 0.977
_diffrn_reflns_limit_h_max 13
_diffrn_reflns_limit_h_min -13
_diffrn_reflns_limit_k_max 6
_diffrn_reflns_limit_k_min -6
_diffrn_reflns_limit_l_max 16
_diffrn_reflns_limit_l_min -16
_diffrn_reflns_number 6895
_diffrn_reflns_point_group_measured_fraction_full 0.999
_diffrn_reflns_point_group_measured_fraction_max 0.977
_diffrn_reflns_theta_full 25.242
_diffrn_reflns_theta_max 27.933
_diffrn_reflns_theta_min 1.958
_exptl_absorpt_coefficient_mu 6.569
_exptl_absorpt_correction_T_max 0.7457
_exptl_absorpt_correction_T_min 0.5118
_exptl_absorpt_correction_type multi-scan
_exptl_absorpt_process_details SADABS
_exptl_crystal_colour orange
_exptl_crystal_density_diffrn 2.385
_exptl_crystal_description block
_exptl_crystal_F_000 424
_exptl_crystal_size_max 0.361
_exptl_crystal_size_mid 0.201
_exptl_crystal_size_min 0.151
_refine_diff_density_max 0.367
_refine_diff_density_min -0.370
_refine_diff_density_rms 0.070
_refine_ls_extinction_method none
_refine_ls_goodness_of_fit_ref 1.052
_refine_ls_hydrogen_treatment constr
_refine_ls_matrix_type full
_refine_ls_number_parameters 100
_refine_ls_number_reflns 1462
_refine_ls_number_restraints 0
_refine_ls_restrained_S_all 1.052
_refine_ls_R_factor_all 0.0218
_refine_ls_R_factor_gt 0.0178
_refine_ls_shift/su_max 0.001
_refine_ls_shift/su_mean 0.000
_refine_ls_structure_factor_coef Fsqd
_refine_ls_weighting_details 'w=1/[\s^2^(Fo^2^)+(0.0175P)^2^+0.5553P] where P=(Fo^2^+2Fc^2^)/3'
_refine_ls_weighting_scheme calc
_refine_ls_wR_factor_gt 0.0403
_refine_ls_wR_factor_ref 0.0416
_reflns_Friedel_coverage 0.000
_reflns_number_gt 1314
_reflns_number_total 1462
_reflns_threshold_expression 'I > 2\s(I)'
_cod_data_source_file c5cc08590j2.cif
_cod_data_source_block AB120_0m
_cod_original_cell_volume 623.7(2)
_cod_database_code 7118650
_shelx_space_group_comment
;
The symmetry employed for this shelxl refinement is uniquely defined
by the following loop, which should always be used as a source of
symmetry information in preference to the above space-group names.
They are only intended as comments.
;
_shelx_estimated_absorpt_t_min 0.200
_shelx_estimated_absorpt_t_max 0.437
_exptl_absorpt_special_details SADABS
_shelxl_version_number 2014/6

loop_
_space_group_symop_operation_xyz
'x, y, z'
'-x, y+1/2, -z+1/2'
'-x, -y, -z'
'x, -y-1/2, z-1/2'

loop_
_atom_site_label
_atom_site_type_symbol
_atom_site_fract_x
_atom_site_fract_y
_atom_site_fract_z
_atom_site_U_iso_or_equiv
_atom_site_adp_type
_atom_site_occupancy
_atom_site_site_symmetry_order
_atom_site_calc_flag
_atom_site_refinement_flags_posn
_atom_site_refinement_flags_adp
Br1 Br 0.69165(2) 0.16088(4) 0.43148(2) 0.01668(7) Uani 1 1 d . .
C1 C 0.86333(18) 0.5578(4) 0.55624(14) 0.0135(4) Uani 1 1 d . .
C2 C 0.74343(18) 0.4258(4) 0.54136(15) 0.0136(4) Uani 1 1 d . .
C3 C 0.66069(17) 0.4864(4) 0.60871(15) 0.0161(4) Uani 1 1 d . .
C4 C 0.69330(19) 0.6879(4) 0.68770(15) 0.0170(4) Uani 1 1 d . .
C5 C 0.80903(19) 0.8276(4) 0.70360(15) 0.0177(4) Uani 1 1 d . .
H1 H 0.8309 0.9676 0.7580 0.021 Uiso 1 1 calc R U
C6 C 0.89203(18) 0.7575(4) 0.63797(16) 0.0162(4) Uani 1 1 d . .
F1 F 0.54870(11) 0.3496(2) 0.59837(10) 0.0217(3) Uani 1 1 d . .
F2 F 0.60991(11) 0.7473(3) 0.75060(9) 0.0230(3) Uani 1 1 d . .
F3 F 1.00342(11) 0.9010(3) 0.65229(10) 0.0233(3) Uani 1 1 d . .
N1 N 0.94071(14) 0.4956(3) 0.48021(12) 0.0149(3) Uani 1 1 d . .

loop_
_atom_site_aniso_label
_atom_site_aniso_U_11
_atom_site_aniso_U_22
_atom_site_aniso_U_33
_atom_site_aniso_U_23
_atom_site_aniso_U_13
_atom_site_aniso_U_12
Br1 0.01607(10) 0.01635(10) 0.01692(10) -0.00224(7) 0.00178(7) -0.00172(7)
C1 0.0132(9) 0.0145(9) 0.0122(9) 0.0018(7) 0.0014(7) 0.0026(7)
C2 0.0144(9) 0.0131(8) 0.0127(8) 0.0012(7) 0.0015(7) 0.0008(7)
C3 0.0116(9) 0.0186(9) 0.0180(9) 0.0048(7) 0.0027(7) 0.0005(7)
C4 0.0177(9) 0.0201(10) 0.0146(9) 0.0043(8) 0.0068(7) 0.0075(8)
C5 0.0199(10) 0.0185(9) 0.0135(9) -0.0017(7) 0.0007(7) 0.0039(8)
C6 0.0127(9) 0.0185(9) 0.0161(9) -0.0001(7) 0.0000(7) 0.0003(7)
F1 0.0154(6) 0.0256(6) 0.0260(6) 0.0017(5) 0.0088(5) -0.0040(5)
F2 0.0233(6) 0.0308(6) 0.0182(6) 0.0002(5) 0.0114(5) 0.0067(5)
F3 0.0152(6) 0.0265(6) 0.0279(7) -0.0129(5) 0.0039(5) -0.0063(5)
N1 0.0132(7) 0.0155(8) 0.0164(8) 0.0004(6) 0.0042(6) 0.0004(6)

loop_
_atom_type_symbol
_atom_type_description
_atom_type_scat_dispersion_real
_atom_type_scat_dispersion_imag
_atom_type_scat_source
C C 0.0033 0.0016 'International Tables Vol C Tables 4.2.6.8 and 6.1.1.4'
H H 0.0000 0.0000 'International Tables Vol C Tables 4.2.6.8 and 6.1.1.4'
N N 0.0061 0.0033 'International Tables Vol C Tables 4.2.6.8 and 6.1.1.4'
F F 0.0171 0.0103 'International Tables Vol C Tables 4.2.6.8 and 6.1.1.4'
Br Br -0.2901 2.4595 'International Tables Vol C Tables 4.2.6.8 and 6.1.1.4'

loop_
_geom_angle_atom_site_label_1
_geom_angle_atom_site_label_2
_geom_angle_atom_site_label_3
_geom_angle
_geom_angle_site_symmetry_1
C6 C1 C2 117.26(17) .
C6 C1 N1 125.36(17) .
C2 C1 N1 117.10(16) .
C3 C2 C1 120.34(17) .
C3 C2 Br1 118.34(14) .
C1 C2 Br1 121.31(14) .
F1 C3 C4 119.46(16) .
F1 C3 C2 120.55(17) .
C4 C3 C2 119.98(17) .
F2 C4 C5 119.64(18) .
F2 C4 C3 118.80(17) .
C5 C4 C3 121.56(17) .
C6 C5 C4 117.59(18) .
C6 C5 H1 121.2 .
C4 C5 H1 121.2 .
F3 C6 C5 117.07(17) .
F3 C6 C1 119.68(17) .
C5 C6 C1 123.19(18) .
N1 N1 C1 113.25(19) 3_766

loop_
_geom_bond_atom_site_label_1
_geom_bond_atom_site_label_2
_geom_bond_distance
_geom_bond_site_symmetry_2
Br1 C2 1.8701(19) .
C1 C6 1.389(3) .
C1 C2 1.396(3) .
C1 N1 1.422(2) .
C2 C3 1.377(3) .
C3 F1 1.337(2) .
C3 C4 1.374(3) .
C4 F2 1.340(2) .
C4 C5 1.374(3) .
C5 C6 1.373(3) .
C5 H1 0.9500 .
C6 F3 1.344(2) .
N1 N1 1.257(3) 3_766

loop_
_geom_torsion_atom_site_label_1
_geom_torsion_atom_site_label_2
_geom_torsion_atom_site_label_3
_geom_torsion_atom_site_label_4
_geom_torsion
_geom_torsion_site_symmetry_4
C6 C1 C2 C3 -2.5(3) .
N1 C1 C2 C3 -176.84(17) .
C6 C1 C2 Br1 178.23(14) .
N1 C1 C2 Br1 3.9(2) .
C1 C2 C3 F1 -176.44(17) .
Br1 C2 C3 F1 2.9(2) .
C1 C2 C3 C4 3.2(3) .
Br1 C2 C3 C4 -177.47(14) .
F1 C3 C4 F2 -1.8(3) .
C2 C3 C4 F2 178.55(17) .
F1 C3 C4 C5 177.92(17) .
C2 C3 C4 C5 -1.7(3) .
F2 C4 C5 C6 179.30(17) .
C3 C4 C5 C6 -0.4(3) .
C4 C5 C6 F3 178.22(17) .
C4 C5 C6 C1 1.1(3) .
C2 C1 C6 F3 -176.72(17) .
N1 C1 C6 F3 -2.9(3) .
C2 C1 C6 C5 0.3(3) .
N1 C1 C6 C5 174.14(18) .
C6 C1 N1 N1 37.2(3) 3_766
C2 C1 N1 N1 -148.9(2) 3_766
